data_4034128
loop_
_publ_author_name
'Zhang, Yu'
'Nie, Shao-Zhen'
'Ye, Jing-Jing'
'Wang, Ji-Ping'
'Zhou, Meng-Meng'
'Zhao, Chang-Qiu'
'Li, Qiang'

_publ_section_title
;
 Functional Phosphine Derivatives Having Stationary and Flexible
 Chiralities: Their Preparation and Chirality Controlling.
;
_journal_issue 13
_journal_name_full 'The Journal of organic chemistry'
_journal_page_first 8423
_journal_page_last 8439
_journal_paper_doi 10.1021/acs.joc.9b00346
_journal_volume 84
_journal_year 2019
_chemical_absolute_configuration S
_chemical_formula_sum 'C48 H66 Cl2 O2 P2 Pd'
_chemical_formula_weight 914.24
_space_group_crystal_system monoclinic
_space_group_IT_number 4
_space_group_name_Hall 'P 2yb'
_space_group_name_H-M_alt 'P 1 21 1'
_atom_sites_solution_hydrogens geom
_audit_creation_method SHELXL-2014/6
_cell_angle_alpha 90
_cell_angle_beta 90.917(2)
_cell_angle_gamma 90
_cell_formula_units_Z 4
_cell_length_a 12.7166(13)
_cell_length_b 25.022(2)
_cell_length_c 15.1067(15)
_cell_measurement_reflns_used 4945
_cell_measurement_temperature 298(2)
_cell_measurement_theta_max 21.930
_cell_measurement_theta_min 2.640
_cell_volume 4806.3(8)
_computing_cell_refinement 'Bruker SMART'
_computing_data_collection 'Bruker SMART'
_computing_data_reduction 'Bruker SAINT'
_computing_molecular_graphics 'Bruker SHELXTL'
_computing_publication_material 'Bruker SHELXTL'
_computing_structure_refinement 'Bruker SHELXTL'
_computing_structure_solution 'Bruker SHELXTL'
_diffrn_ambient_temperature 298(2)
_diffrn_measured_fraction_theta_full 0.968
_diffrn_measured_fraction_theta_max 0.994
_diffrn_measurement_device_type 'CCD area detector'
_diffrn_measurement_method 'phi and omega scans'
_diffrn_radiation_type MoK\a
_diffrn_radiation_wavelength 0.71073
_diffrn_reflns_av_R_equivalents 0.1091
_diffrn_reflns_av_unetI/netI 0.1983
_diffrn_reflns_Laue_measured_fraction_full 0.968
_diffrn_reflns_Laue_measured_fraction_max 0.994
_diffrn_reflns_limit_h_max 15
_diffrn_reflns_limit_h_min -15
_diffrn_reflns_limit_k_max 28
_diffrn_reflns_limit_k_min -29
_diffrn_reflns_limit_l_max 17
_diffrn_reflns_limit_l_min -14
_diffrn_reflns_number 23747
_diffrn_reflns_point_group_measured_fraction_full 0.862
_diffrn_reflns_point_group_measured_fraction_max 0.884
_diffrn_reflns_theta_full 25.242
_diffrn_reflns_theta_max 25.020
_diffrn_reflns_theta_min 2.639
_exptl_absorpt_coefficient_mu 0.599
_exptl_absorpt_correction_T_max 0.821
_exptl_absorpt_correction_T_min 0.755
_exptl_absorpt_correction_type multi-scan
_exptl_absorpt_process_details sadabs
_exptl_crystal_colour colourless
_exptl_crystal_density_diffrn 1.263
_exptl_crystal_description block
_exptl_crystal_F_000 1920
_exptl_crystal_size_max 0.470
_exptl_crystal_size_mid 0.400
_exptl_crystal_size_min 0.330
_exptl_transmission_factor_max 0.821
_exptl_transmission_factor_min 0.766
_refine_diff_density_max 3.415
_refine_diff_density_min -1.152
_refine_diff_density_rms 0.158
_refine_ls_abs_structure_details
;
 Flack x determined using 2487 quotients [(I+)-(I-)]/[(I+)+(I-)]
 (Parsons, Flack and Wagner, Acta Cryst. B69 (2013) 249-259).
;
_refine_ls_abs_structure_Flack 0.13(6)
_refine_ls_extinction_method none
_refine_ls_goodness_of_fit_ref 1.103
_refine_ls_hydrogen_treatment constr
_refine_ls_matrix_type full
_refine_ls_number_parameters 1011
_refine_ls_number_reflns 14991
_refine_ls_number_restraints 3086
_refine_ls_restrained_S_all 1.036
_refine_ls_R_factor_all 0.1902
_refine_ls_R_factor_gt 0.1030
_refine_ls_shift/su_max 0.000
_refine_ls_shift/su_mean 0.000
_refine_ls_structure_factor_coef Fsqd
_refine_ls_weighting_details 'w=1/[\s^2^(Fo^2^)+(0.1048P)^2^] where P=(Fo^2^+2Fc^2^)/3'
_refine_ls_weighting_scheme calc
_refine_ls_wR_factor_gt 0.2287
_refine_ls_wR_factor_ref 0.2675
_reflns_Friedel_coverage 0.736
_reflns_Friedel_fraction_full 0.750
_reflns_Friedel_fraction_max 0.770
_reflns_number_gt 7855
_reflns_number_total 14991
_reflns_threshold_expression 'I > 2\s(I)'
_cod_data_source_file jo9b00346_si_012.cif
_cod_data_source_block 180702g
_cod_original_cell_volume 4806.2(8)
_cod_original_sg_symbol_H-M 'P 21'
_cod_database_code 4034128
_shelx_space_group_comment
;
The symmetry employed for this shelxl refinement is uniquely defined
by the following loop, which should always be used as a source of
symmetry information in preference to the above space-group names.
They are only intended as comments.
;
_shelx_estimated_absorpt_t_min 0.766
_shelx_estimated_absorpt_t_max 0.827
_shelxl_version_number 2014/6

loop_
_space_group_symop_operation_xyz
'x, y, z'
'-x, y+1/2, -z'

loop_
_atom_site_label
_atom_site_type_symbol
_atom_site_fract_x
_atom_site_fract_y
_atom_site_fract_z
_atom_site_U_iso_or_equiv
_atom_site_adp_type
_atom_site_occupancy
_atom_site_site_symmetry_order
_atom_site_calc_flag
_atom_site_refinement_flags_posn
_atom_site_refinement_flags_adp
Pd1 Pd 0.73566(12) 0.42072(6) 0.78026(10) 0.0405(4) Uani 1 1 d . U
Pd2 Pd 0.95314(12) 0.13770(6) 0.72935(11) 0.0409(4) Uani 1 1 d . U
Cl1 Cl 0.8416(6) 0.4928(3) 0.8165(5) 0.076(2) Uani 1 1 d . U
Cl2 Cl 0.6536(7) 0.3442(2) 0.7310(4) 0.083(2) Uani 1 1 d . U
Cl3 Cl 0.8908(6) 0.2174(2) 0.7812(4) 0.0702(19) Uani 1 1 d . U
Cl4 Cl 1.0510(6) 0.0634(2) 0.6943(5) 0.076(2) Uani 1 1 d . U
P1 P 0.7840(4) 0.3799(2) 0.9143(3) 0.0341(12) Uani 1 1 d . U
P2 P 0.6746(4) 0.4645(2) 0.6519(4) 0.0426(13) Uani 1 1 d . U
P3 P 0.9990(4) 0.1788(2) 0.5955(4) 0.0406(13) Uani 1 1 d . U
P4 P 0.8899(4) 0.0951(2) 0.8556(4) 0.0384(13) Uani 1 1 d . U
O1 O 0.5044(14) 0.3957(8) 0.9275(12) 0.078(4) Uani 1 1 d . U
O2 O 0.5317(15) 0.5249(8) 0.8227(13) 0.082(4) Uani 1 1 d . U
O3 O 0.7257(13) 0.1690(7) 0.5823(11) 0.068(3) Uani 1 1 d . U
O4 O 0.7449(14) 0.0357(7) 0.6816(12) 0.075(4) Uani 1 1 d . U
C1 C 0.7351(15) 0.4178(10) 1.0076(13) 0.046(3) Uani 1 1 d . U
C2 C 0.7871(17) 0.4660(9) 1.0265(15) 0.055(4) Uani 1 1 d . U
H2 H 0.8426 0.4758 0.9906 0.065 Uiso 1 1 calc R U
C3 C 0.7612(18) 0.4993(11) 1.0941(16) 0.061(5) Uani 1 1 d . U
H3 H 0.8001 0.5300 1.1054 0.073 Uiso 1 1 calc R U
C4 C 0.6774(19) 0.4866(10) 1.1446(17) 0.065(5) Uani 1 1 d . U
H4 H 0.6588 0.5088 1.1911 0.078 Uiso 1 1 calc R U
C5 C 0.619(2) 0.4405(11) 1.1274(17) 0.068(4) Uani 1 1 d . U
H5 H 0.5612 0.4323 1.1613 0.081 Uiso 1 1 calc R U
C6 C 0.6496(17) 0.4066(10) 1.0582(15) 0.056(4) Uani 1 1 d . U
C7 C 0.580(2) 0.3586(11) 1.0450(18) 0.068(4) Uani 1 1 d . U
C8 C 0.597(2) 0.3148(12) 1.112(2) 0.079(5) Uani 1 1 d . U
H8 H 0.6445 0.3172 1.1590 0.095 Uiso 1 1 calc R U
C9 C 0.533(3) 0.2701(13) 1.096(2) 0.093(6) Uani 1 1 d . U
H9 H 0.5420 0.2409 1.1329 0.111 Uiso 1 1 calc R U
C10 C 0.468(2) 0.2664(13) 1.037(2) 0.089(6) Uani 1 1 d . U
H10 H 0.4286 0.2351 1.0344 0.107 Uiso 1 1 calc R U
C11 C 0.445(2) 0.3072(13) 0.970(2) 0.088(6) Uani 1 1 d . U
H11 H 0.3954 0.3037 0.9244 0.106 Uiso 1 1 calc R U
C12 C 0.510(2) 0.3524(12) 0.9828(19) 0.074(4) Uani 1 1 d . U
C13 C 0.430(2) 0.3940(14) 0.854(2) 0.111(9) Uani 1 1 d . U
H13A H 0.4588 0.3732 0.8069 0.166 Uiso 1 1 calc R U
H13B H 0.4163 0.4297 0.8336 0.166 Uiso 1 1 calc R U
H13C H 0.3656 0.3780 0.8731 0.166 Uiso 1 1 calc R U
C14 C 0.9291(15) 0.3760(8) 0.9342(14) 0.043(4) Uani 1 1 d . U
H14 H 0.9541 0.4105 0.9568 0.052 Uiso 1 1 calc R U
C15 C 0.9610(16) 0.3310(9) 1.0023(15) 0.049(4) Uani 1 1 d . U
H15 H 0.9358 0.2966 0.9791 0.059 Uiso 1 1 calc R U
C16 C 1.0839(18) 0.3302(10) 1.0034(16) 0.060(5) Uani 1 1 d . U
H16A H 1.1092 0.3645 1.0247 0.072 Uiso 1 1 calc R U
H16B H 1.1078 0.3032 1.0450 0.072 Uiso 1 1 calc R U
C17 C 1.1313(19) 0.3193(10) 0.9164(16) 0.059(5) Uani 1 1 d . U
H17A H 1.1081 0.2848 0.8943 0.071 Uiso 1 1 calc R U
H17B H 1.2074 0.3188 0.9221 0.071 Uiso 1 1 calc R U
C18 C 1.0961(16) 0.3642(9) 0.8514(16) 0.053(5) Uani 1 1 d . U
H18 H 1.1222 0.3988 0.8729 0.064 Uiso 1 1 calc R U
C19 C 0.9785(16) 0.3656(9) 0.8440(15) 0.050(4) Uani 1 1 d . U
H19A H 0.9532 0.3317 0.8207 0.060 Uiso 1 1 calc R U
H19B H 0.9572 0.3935 0.8029 0.060 Uiso 1 1 calc R U
C20 C 0.916(2) 0.3388(10) 1.0949(17) 0.061(5) Uani 1 1 d . U
H20 H 0.8414 0.3464 1.0860 0.073 Uiso 1 1 calc R U
C21 C 0.922(2) 0.2845(11) 1.146(2) 0.090(8) Uani 1 1 d . U
H21A H 0.9939 0.2757 1.1586 0.135 Uiso 1 1 calc R U
H21B H 0.8906 0.2569 1.1099 0.135 Uiso 1 1 calc R U
H21C H 0.8842 0.2876 1.2002 0.135 Uiso 1 1 calc R U
C22 C 0.959(2) 0.3841(12) 1.1510(19) 0.090(7) Uani 1 1 d . U
H22A H 1.0310 0.3767 1.1674 0.136 Uiso 1 1 calc R U
H22B H 0.9180 0.3876 1.2033 0.136 Uiso 1 1 calc R U
H22C H 0.9560 0.4168 1.1177 0.136 Uiso 1 1 calc R U
C23 C 1.143(2) 0.3522(12) 0.7555(19) 0.087(8) Uani 1 1 d . U
H23A H 1.2007 0.3279 0.7611 0.130 Uiso 1 1 calc R U
H23B H 1.1661 0.3850 0.7294 0.130 Uiso 1 1 calc R U
H23C H 1.0888 0.3366 0.7185 0.130 Uiso 1 1 calc R U
C24 C 0.7378(17) 0.3109(8) 0.9207(14) 0.045(5) Uani 1 1 d . U
H24A H 0.7484 0.2978 0.9799 0.067 Uiso 1 1 calc R U
H24B H 0.7765 0.2892 0.8802 0.067 Uiso 1 1 calc R U
H24C H 0.6643 0.3096 0.9055 0.067 Uiso 1 1 calc R U
C25 C 0.534(2) 0.4592(11) 0.6394(17) 0.064(4) Uani 1 1 d . U
C26 C 0.491(2) 0.4124(11) 0.6057(16) 0.069(5) Uani 1 1 d . U
H26 H 0.5374 0.3851 0.5913 0.083 Uiso 1 1 calc R U
C27 C 0.387(2) 0.4031(11) 0.5921(17) 0.074(5) Uani 1 1 d . U
H27 H 0.3651 0.3700 0.5709 0.088 Uiso 1 1 calc R U
C28 C 0.314(2) 0.4426(12) 0.6094(19) 0.081(5) Uani 1 1 d . U
H28 H 0.2426 0.4381 0.5953 0.097 Uiso 1 1 calc R U
C29 C 0.353(2) 0.4911(12) 0.6506(19) 0.082(5) Uani 1 1 d . U
H29 H 0.3051 0.5167 0.6694 0.098 Uiso 1 1 calc R U
C30 C 0.460(2) 0.5006(10) 0.6629(18) 0.076(4) Uani 1 1 d D U
C31 C 0.486(2) 0.5577(10) 0.688(2) 0.084(4) Uani 1 1 d D U
C32 C 0.467(2) 0.5992(12) 0.628(2) 0.084(5) Uani 1 1 d . U
H32 H 0.4394 0.5898 0.5730 0.101 Uiso 1 1 calc R U
C33 C 0.486(3) 0.6519(13) 0.642(2) 0.102(6) Uani 1 1 d . U
H33 H 0.4729 0.6788 0.6011 0.122 Uiso 1 1 calc R U
C35 C 0.544(2) 0.6212(13) 0.797(2) 0.093(5) Uani 1 1 d . U
H35 H 0.5679 0.6293 0.8539 0.111 Uiso 1 1 calc R U
C36 C 0.519(2) 0.5667(13) 0.765(2) 0.083(5) Uani 1 1 d . U
C37 C 0.579(3) 0.5369(14) 0.906(2) 0.102(8) Uani 1 1 d . U
H37A H 0.6464 0.5531 0.8976 0.153 Uiso 1 1 calc R U
H37B H 0.5873 0.5046 0.9399 0.153 Uiso 1 1 calc R U
H37C H 0.5347 0.5613 0.9378 0.153 Uiso 1 1 calc R U
C38 C 0.7316(17) 0.4352(9) 0.5513(14) 0.049(4) Uani 1 1 d . U
H38 H 0.6924 0.4028 0.5353 0.059 Uiso 1 1 calc R U
C39 C 0.7313(19) 0.4747(10) 0.4692(15) 0.058(4) Uani 1 1 d . U
H39 H 0.7735 0.5060 0.4860 0.069 Uiso 1 1 calc R U
C40 C 0.7890(19) 0.4457(10) 0.3930(15) 0.062(5) Uani 1 1 d . U
H40A H 0.7541 0.4121 0.3796 0.074 Uiso 1 1 calc R U
H40B H 0.7867 0.4677 0.3401 0.074 Uiso 1 1 calc R U
C41 C 0.899(2) 0.4356(10) 0.4193(15) 0.064(5) Uani 1 1 d . U
H41A H 0.9327 0.4691 0.4346 0.077 Uiso 1 1 calc R U
H41B H 0.9357 0.4199 0.3702 0.077 Uiso 1 1 calc R U
C42 C 0.903(2) 0.3984(10) 0.4974(16) 0.064(5) Uani 1 1 d . U
H42 H 0.8702 0.3646 0.4803 0.077 Uiso 1 1 calc R U
C43 C 0.8478(16) 0.4201(10) 0.5725(13) 0.050(4) Uani 1 1 d . U
H43A H 0.8846 0.4516 0.5937 0.061 Uiso 1 1 calc R U
H43B H 0.8491 0.3939 0.6199 0.061 Uiso 1 1 calc R U
C44 C 0.629(2) 0.5484(12) 0.3910(19) 0.088(8) Uani 1 1 d . U
H44A H 0.6835 0.5451 0.3481 0.131 Uiso 1 1 calc R U
H44B H 0.6466 0.5766 0.4318 0.131 Uiso 1 1 calc R U
H44C H 0.5636 0.5567 0.3613 0.131 Uiso 1 1 calc R U
C45 C 0.550(2) 0.4566(13) 0.388(2) 0.093(8) Uani 1 1 d . U
H45A H 0.4837 0.4730 0.3747 0.139 Uiso 1 1 calc R U
H45B H 0.5391 0.4247 0.4222 0.139 Uiso 1 1 calc R U
H45C H 0.5851 0.4477 0.3344 0.139 Uiso 1 1 calc R U
C46 C 0.618(2) 0.4954(10) 0.4419(16) 0.061(5) Uani 1 1 d . U
H46 H 0.5807 0.5032 0.4967 0.074 Uiso 1 1 calc R U
C47 C 1.020(2) 0.3870(10) 0.5256(17) 0.071(7) Uani 1 1 d . U
H47A H 1.0475 0.4172 0.5574 0.107 Uiso 1 1 calc R U
H47B H 1.0607 0.3808 0.4738 0.107 Uiso 1 1 calc R U
H47C H 1.0223 0.3560 0.5629 0.107 Uiso 1 1 calc R U
C48 C 0.7115(18) 0.5336(8) 0.6447(15) 0.049(5) Uani 1 1 d . U
H48A H 0.6705 0.5507 0.5990 0.074 Uiso 1 1 calc R U
H48B H 0.7848 0.5362 0.6310 0.074 Uiso 1 1 calc R U
H48C H 0.6990 0.5509 0.7003 0.074 Uiso 1 1 calc R U
C49 C 0.9495(16) 0.1408(11) 0.5009(14) 0.050(3) Uani 1 1 d . U
C50 C 1.0010(19) 0.0926(9) 0.4845(16) 0.056(4) Uani 1 1 d . U
H50 H 1.0560 0.0822 0.5219 0.067 Uiso 1 1 calc R U
C51 C 0.9733(19) 0.0604(10) 0.4155(15) 0.057(5) Uani 1 1 d . U
H51 H 1.0135 0.0301 0.4049 0.069 Uiso 1 1 calc R U
C52 C 0.889(2) 0.0706(10) 0.3616(17) 0.066(5) Uani 1 1 d . U
H52 H 0.8688 0.0473 0.3166 0.079 Uiso 1 1 calc R U
C53 C 0.837(2) 0.1172(10) 0.3773(17) 0.066(4) Uani 1 1 d . U
H53 H 0.7808 0.1258 0.3395 0.079 Uiso 1 1 calc R U
C54 C 0.8610(18) 0.1531(9) 0.4464(15) 0.053(4) Uani 1 1 d . U
C55 C 0.792(2) 0.2012(10) 0.4556(17) 0.063(4) Uani 1 1 d . U
C56 C 0.790(2) 0.2373(10) 0.3869(18) 0.069(5) Uani 1 1 d . U
H56 H 0.8362 0.2320 0.3408 0.083 Uiso 1 1 calc R U
C57 C 0.720(2) 0.2829(12) 0.381(2) 0.085(6) Uani 1 1 d . U
H57 H 0.7170 0.3065 0.3336 0.102 Uiso 1 1 calc R U
C58 C 0.661(2) 0.2865(12) 0.454(2) 0.084(6) Uani 1 1 d . U
H58 H 0.6165 0.3161 0.4553 0.101 Uiso 1 1 calc R U
C59 C 0.655(2) 0.2512(11) 0.5301(19) 0.073(5) Uani 1 1 d . U
H59 H 0.6123 0.2564 0.5788 0.088 Uiso 1 1 calc R U
C60 C 0.723(2) 0.2085(11) 0.5187(18) 0.065(4) Uani 1 1 d . U
C61 C 0.655(2) 0.1738(12) 0.6546(18) 0.085(7) Uani 1 1 d . U
H61A H 0.6806 0.2008 0.6947 0.127 Uiso 1 1 calc R U
H61B H 0.6512 0.1402 0.6852 0.127 Uiso 1 1 calc R U
H61C H 0.5867 0.1835 0.6326 0.127 Uiso 1 1 calc R U
C62 C 1.1424(17) 0.1848(10) 0.5826(15) 0.053(4) Uani 1 1 d . U
H62 H 1.1683 0.1494 0.5658 0.064 Uiso 1 1 calc R U
C63 C 1.1802(18) 0.2254(10) 0.5089(16) 0.056(4) Uani 1 1 d . U
H63 H 1.1555 0.2604 0.5286 0.068 Uiso 1 1 calc R U
C64 C 1.297(2) 0.2293(11) 0.5120(18) 0.070(5) Uani 1 1 d . U
H64A H 1.3191 0.2570 0.4713 0.084 Uiso 1 1 calc R U
H64B H 1.3266 0.1957 0.4919 0.084 Uiso 1 1 calc R U
C65 C 1.343(2) 0.2420(10) 0.6052(18) 0.068(5) Uani 1 1 d . U
H65A H 1.4189 0.2420 0.6026 0.081 Uiso 1 1 calc R U
H65B H 1.3206 0.2776 0.6221 0.081 Uiso 1 1 calc R U
C66 C 1.310(2) 0.2043(11) 0.6731(18) 0.068(5) Uani 1 1 d . U
H66 H 1.3407 0.1695 0.6586 0.082 Uiso 1 1 calc R U
C67 C 1.1910(17) 0.1977(10) 0.6721(16) 0.057(4) Uani 1 1 d . U
H67A H 1.1730 0.1693 0.7130 0.069 Uiso 1 1 calc R U
H67B H 1.1597 0.2304 0.6938 0.069 Uiso 1 1 calc R U
C68 C 1.131(2) 0.2180(10) 0.4168(16) 0.062(5) Uani 1 1 d . U
H68 H 1.0554 0.2125 0.4235 0.074 Uiso 1 1 calc R U
C69 C 1.147(2) 0.2702(11) 0.3603(19) 0.090(8) Uani 1 1 d . U
H69A H 1.1008 0.2976 0.3805 0.136 Uiso 1 1 calc R U
H69B H 1.1327 0.2626 0.2991 0.136 Uiso 1 1 calc R U
H69C H 1.2189 0.2821 0.3670 0.136 Uiso 1 1 calc R U
C70 C 1.180(2) 0.1649(12) 0.3734(19) 0.088(7) Uani 1 1 d . U
H70A H 1.2531 0.1702 0.3629 0.133 Uiso 1 1 calc R U
H70B H 1.1437 0.1575 0.3183 0.133 Uiso 1 1 calc R U
H70C H 1.1707 0.1353 0.4131 0.133 Uiso 1 1 calc R U
C71 C 1.348(2) 0.2188(12) 0.765(2) 0.091(8) Uani 1 1 d . U
H71A H 1.4206 0.2092 0.7720 0.137 Uiso 1 1 calc R U
H71B H 1.3070 0.2000 0.8078 0.137 Uiso 1 1 calc R U
H71C H 1.3401 0.2566 0.7737 0.137 Uiso 1 1 calc R U
C72 C 0.9519(17) 0.2472(8) 0.5865(15) 0.047(5) Uani 1 1 d . U
H72A H 0.9536 0.2584 0.5257 0.070 Uiso 1 1 calc R U
H72B H 0.9962 0.2702 0.6217 0.070 Uiso 1 1 calc R U
H72C H 0.8811 0.2492 0.6073 0.070 Uiso 1 1 calc R U
C73 C 0.7489(18) 0.0989(10) 0.8603(16) 0.058(4) Uani 1 1 d . U
C74 C 0.7094(19) 0.1509(10) 0.8889(17) 0.065(4) Uani 1 1 d . U
H74 H 0.7552 0.1787 0.9030 0.079 Uiso 1 1 calc R U
C75 C 0.6033(19) 0.1572(11) 0.8943(17) 0.069(5) Uani 1 1 d . U
H75 H 0.5763 0.1909 0.9066 0.082 Uiso 1 1 calc R U
C76 C 0.535(2) 0.1153(11) 0.8820(19) 0.076(5) Uani 1 1 d . U
H76 H 0.4642 0.1193 0.8948 0.091 Uiso 1 1 calc R U
C77 C 0.570(2) 0.0696(12) 0.8522(19) 0.074(5) Uani 1 1 d . U
H77 H 0.5218 0.0426 0.8390 0.089 Uiso 1 1 calc R U
C78 C 0.6758(19) 0.0601(11) 0.8397(18) 0.066(4) Uani 1 1 d . U
C79 C 0.6961(19) 0.0027(11) 0.8169(19) 0.068(4) Uani 1 1 d . U
C80 C 0.675(2) -0.0385(11) 0.8727(19) 0.073(5) Uani 1 1 d . U
H80 H 0.6479 -0.0304 0.9278 0.087 Uiso 1 1 calc R U
C81 C 0.694(2) -0.0936(12) 0.852(2) 0.083(6) Uani 1 1 d . U
H81 H 0.6821 -0.1214 0.8913 0.100 Uiso 1 1 calc R U
C82 C 0.730(2) -0.1013(12) 0.766(2) 0.081(5) Uani 1 1 d . U
H82 H 0.7379 -0.1365 0.7480 0.097 Uiso 1 1 calc R U
C83 C 0.753(2) -0.0644(12) 0.710(2) 0.082(5) Uani 1 1 d . U
H83 H 0.7832 -0.0727 0.6561 0.098 Uiso 1 1 calc R U
C84 C 0.729(2) -0.0059(12) 0.7360(19) 0.072(4) Uani 1 1 d . U
C85 C 0.782(3) 0.0309(14) 0.5962(19) 0.099(7) Uani 1 1 d . U
H85A H 0.8066 -0.0049 0.5869 0.148 Uiso 1 1 calc R U
H85B H 0.8382 0.0557 0.5877 0.148 Uiso 1 1 calc R U
H85C H 0.7257 0.0385 0.5547 0.148 Uiso 1 1 calc R U
C86 C 0.9433(17) 0.1249(9) 0.9580(14) 0.052(4) Uani 1 1 d . U
H86 H 0.9042 0.1579 0.9696 0.063 Uiso 1 1 calc R U
C87 C 0.937(2) 0.0881(10) 1.0426(16) 0.064(4) Uani 1 1 d . U
H87 H 0.9772 0.0559 1.0291 0.077 Uiso 1 1 calc R U
C88 C 0.998(2) 0.1171(11) 1.1224(17) 0.075(5) Uani 1 1 d . U
H88A H 0.9615 0.1498 1.1370 0.090 Uiso 1 1 calc R U
H88B H 0.9966 0.0940 1.1740 0.090 Uiso 1 1 calc R U
C89 C 1.103(2) 0.1296(12) 1.1049(17) 0.077(5) Uani 1 1 d . U
H89A H 1.1424 0.0971 1.0931 0.093 Uiso 1 1 calc R U
H89B H 1.1354 0.1471 1.1559 0.093 Uiso 1 1 calc R U
C90 C 1.107(2) 0.1676(11) 1.0224(16) 0.067(5) Uani 1 1 d . U
H90 H 1.0683 0.2005 1.0350 0.080 Uiso 1 1 calc R U
C91 C 1.0571(17) 0.1397(10) 0.9419(15) 0.057(4) Uani 1 1 d . U
H91A H 1.0606 0.1631 0.8909 0.069 Uiso 1 1 calc R U
H91B H 1.0967 0.1075 0.9287 0.069 Uiso 1 1 calc R U
C92 C 0.824(2) 0.0690(11) 1.0647(18) 0.068(5) Uani 1 1 d . U
H92 H 0.7896 0.0614 1.0076 0.081 Uiso 1 1 calc R U
C93 C 0.756(2) 0.1058(13) 1.109(2) 0.095(8) Uani 1 1 d . U
H93A H 0.7769 0.1080 1.1705 0.143 Uiso 1 1 calc R U
H93B H 0.6851 0.0936 1.1043 0.143 Uiso 1 1 calc R U
H93C H 0.7622 0.1404 1.0824 0.143 Uiso 1 1 calc R U
C94 C 0.832(3) 0.0129(12) 1.115(2) 0.100(9) Uani 1 1 d . U
H94A H 0.8901 0.0138 1.1564 0.150 Uiso 1 1 calc R U
H94B H 0.8433 -0.0151 1.0726 0.150 Uiso 1 1 calc R U
H94C H 0.7682 0.0063 1.1458 0.150 Uiso 1 1 calc R U
C95 C 1.226(2) 0.1819(13) 1.001(2) 0.090(8) Uani 1 1 d . U
H95A H 1.2610 0.1505 0.9806 0.135 Uiso 1 1 calc R U
H95B H 1.2602 0.1947 1.0542 0.135 Uiso 1 1 calc R U
H95C H 1.2273 0.2091 0.9566 0.135 Uiso 1 1 calc R U
C96 C 0.9284(16) 0.0248(8) 0.8633(15) 0.047(5) Uani 1 1 d . U
H96A H 0.8763 0.0053 0.8954 0.071 Uiso 1 1 calc R U
H96B H 0.9950 0.0220 0.8938 0.071 Uiso 1 1 calc R U
H96C H 0.9341 0.0101 0.8049 0.071 Uiso 1 1 calc R U
C34 C 0.527(2) 0.6598(14) 0.729(2) 0.099(6) Uani 1 1 d . U
H34 H 0.5447 0.6948 0.7430 0.119 Uiso 1 1 calc R U

loop_
_atom_site_aniso_label
_atom_site_aniso_U_11
_atom_site_aniso_U_22
_atom_site_aniso_U_33
_atom_site_aniso_U_23
_atom_site_aniso_U_13
_atom_site_aniso_U_12
Pd1 0.0456(9) 0.0255(9) 0.0504(10) -0.0020(8) 0.0000(7) -0.0056(8)
Pd2 0.0466(9) 0.0244(8) 0.0518(10) -0.0044(8) 0.0039(7) 0.0037(8)
Cl1 0.091(5) 0.039(4) 0.097(5) 0.008(3) -0.028(4) -0.030(3)
Cl2 0.139(6) 0.035(4) 0.073(4) 0.009(3) -0.049(4) -0.031(4)
Cl3 0.111(5) 0.031(3) 0.070(4) -0.003(3) 0.034(4) 0.016(3)
Cl4 0.106(5) 0.036(4) 0.087(5) 0.006(3) 0.032(4) 0.034(4)
P1 0.031(3) 0.026(3) 0.045(3) -0.001(2) -0.002(2) -0.006(2)
P2 0.053(3) 0.026(3) 0.048(3) 0.003(2) -0.004(3) -0.002(3)
P3 0.049(3) 0.024(3) 0.049(3) -0.002(2) 0.001(2) 0.002(2)
P4 0.044(3) 0.020(3) 0.051(3) 0.002(2) 0.005(2) 0.002(2)
O1 0.072(7) 0.078(7) 0.084(7) -0.006(7) -0.010(7) -0.009(7)
O2 0.089(7) 0.069(7) 0.087(8) -0.002(7) 0.004(7) 0.006(7)
O3 0.068(7) 0.061(7) 0.075(7) 0.001(6) 0.012(6) 0.007(6)
O4 0.080(7) 0.060(7) 0.083(7) 0.000(7) 0.001(7) -0.006(7)
C1 0.041(6) 0.045(7) 0.054(7) -0.005(7) 0.000(6) -0.010(6)
C2 0.051(8) 0.047(8) 0.066(8) -0.015(7) 0.009(7) -0.010(7)
C3 0.053(10) 0.058(10) 0.072(10) -0.027(9) -0.003(9) 0.000(9)
C4 0.066(10) 0.058(10) 0.070(10) -0.028(9) 0.011(9) -0.004(9)
C5 0.064(9) 0.062(9) 0.077(9) -0.017(8) 0.006(8) -0.010(8)
C6 0.052(8) 0.056(8) 0.062(8) -0.008(7) 0.007(7) -0.006(7)
C7 0.063(8) 0.064(8) 0.078(8) -0.014(7) 0.010(7) -0.007(7)
C8 0.081(9) 0.067(9) 0.090(9) 0.002(9) 0.008(9) -0.018(8)
C9 0.094(11) 0.078(11) 0.106(11) 0.000(10) 0.008(10) -0.017(10)
C10 0.082(11) 0.075(11) 0.110(12) -0.010(10) 0.005(10) -0.023(10)
C11 0.075(10) 0.084(11) 0.106(11) -0.014(10) 0.011(10) -0.019(10)
C12 0.069(8) 0.068(9) 0.084(9) -0.014(8) 0.007(8) -0.012(8)
C13 0.099(16) 0.110(18) 0.121(17) -0.024(16) -0.031(15) -0.013(16)
C14 0.044(7) 0.029(7) 0.056(8) 0.005(7) 0.000(7) -0.004(7)
C15 0.044(8) 0.040(8) 0.063(8) 0.009(7) -0.003(7) 0.004(7)
C16 0.060(9) 0.043(9) 0.076(10) 0.003(9) -0.004(9) 0.004(8)
C17 0.054(10) 0.048(10) 0.075(10) 0.007(9) 0.002(9) -0.002(9)
C18 0.045(9) 0.040(10) 0.075(10) -0.002(9) 0.001(9) 0.000(8)
C19 0.050(8) 0.037(8) 0.062(9) 0.006(8) 0.000(8) 0.002(7)
C20 0.057(9) 0.054(9) 0.072(9) -0.001(8) -0.003(8) 0.000(8)
C21 0.111(18) 0.064(16) 0.095(17) 0.028(14) -0.005(15) 0.012(15)
C22 0.098(15) 0.084(16) 0.089(15) -0.007(14) -0.009(14) 0.011(14)
C23 0.082(17) 0.082(19) 0.097(19) 0.017(16) 0.021(15) 0.019(16)
C24 0.055(10) 0.030(10) 0.049(10) -0.004(8) 0.012(9) -0.009(9)
C25 0.073(7) 0.051(7) 0.068(7) 0.005(7) -0.001(7) -0.003(7)
C26 0.073(9) 0.060(9) 0.075(9) 0.002(8) 0.001(8) -0.005(9)
C27 0.076(11) 0.064(11) 0.081(11) 0.008(10) -0.007(10) -0.012(10)
C28 0.075(10) 0.076(11) 0.090(11) 0.011(10) -0.006(10) -0.009(10)
C29 0.080(9) 0.069(9) 0.097(9) 0.006(9) 0.002(9) 0.000(9)
C30 0.074(8) 0.066(8) 0.088(9) 0.001(8) 0.003(8) -0.001(8)
C31 0.088(8) 0.071(9) 0.093(9) 0.000(8) 0.001(8) 0.004(8)
C32 0.090(9) 0.064(9) 0.098(9) 0.003(9) -0.001(9) 0.010(9)
C33 0.108(12) 0.076(12) 0.122(13) 0.007(11) 0.011(12) 0.011(11)
C35 0.101(10) 0.072(10) 0.105(11) -0.011(10) 0.009(10) 0.009(10)
C36 0.087(9) 0.070(9) 0.091(9) 0.000(8) 0.006(8) 0.009(8)
C37 0.118(16) 0.092(16) 0.095(15) 0.002(14) -0.005(14) 0.011(15)
C38 0.063(8) 0.035(8) 0.050(7) 0.010(7) 0.007(7) 0.002(7)
C39 0.075(9) 0.045(8) 0.054(8) 0.004(8) 0.005(8) 0.005(8)
C40 0.078(10) 0.052(9) 0.057(9) 0.002(8) 0.009(9) 0.003(9)
C41 0.089(11) 0.047(10) 0.058(10) 0.002(9) 0.004(9) -0.001(9)
C42 0.081(11) 0.042(10) 0.069(10) -0.002(9) 0.007(10) 0.000(9)
C43 0.068(9) 0.032(8) 0.051(8) 0.006(8) -0.002(8) -0.003(8)
C44 0.101(17) 0.069(17) 0.092(17) 0.020(14) -0.006(15) 0.006(15)
C45 0.098(15) 0.079(16) 0.101(16) 0.015(14) -0.010(14) 0.005(14)
C46 0.077(9) 0.054(9) 0.054(9) 0.009(8) 0.004(8) 0.004(9)
C47 0.083(16) 0.043(14) 0.089(17) 0.005(13) 0.016(13) 0.009(13)
C48 0.059(10) 0.029(10) 0.060(11) 0.002(9) -0.004(9) -0.011(9)
C49 0.051(7) 0.042(7) 0.058(7) -0.007(7) 0.009(6) -0.002(7)
C50 0.065(8) 0.038(8) 0.064(8) -0.011(8) 0.007(8) 0.004(8)
C51 0.066(10) 0.042(10) 0.065(10) -0.021(9) 0.016(9) 0.006(9)
C52 0.066(10) 0.056(10) 0.075(10) -0.023(9) 0.008(9) -0.011(9)
C53 0.069(9) 0.057(9) 0.070(9) -0.009(8) 0.000(8) -0.001(8)
C54 0.057(8) 0.043(8) 0.061(8) -0.007(7) -0.004(7) 0.001(7)
C55 0.063(8) 0.055(8) 0.072(8) -0.004(7) 0.006(7) -0.003(7)
C56 0.077(9) 0.051(9) 0.080(9) 0.001(8) 0.003(8) 0.007(8)
C57 0.081(12) 0.069(12) 0.103(12) -0.002(11) -0.003(11) 0.004(11)
C58 0.085(11) 0.069(11) 0.098(11) -0.007(10) -0.002(10) 0.009(10)
C59 0.068(10) 0.063(10) 0.088(11) -0.002(9) -0.004(9) 0.016(9)
C60 0.064(8) 0.059(8) 0.073(8) -0.010(8) 0.000(8) 0.001(8)
C61 0.098(15) 0.079(15) 0.078(14) 0.009(13) 0.010(13) 0.006(13)
C62 0.058(8) 0.037(8) 0.064(8) 0.001(7) 0.009(7) 0.007(7)
C63 0.059(8) 0.040(8) 0.071(9) 0.009(8) 0.012(8) 0.002(8)
C64 0.068(10) 0.054(10) 0.089(10) 0.011(9) 0.017(9) 0.005(9)
C65 0.058(10) 0.050(10) 0.095(11) 0.001(10) 0.006(10) 0.004(9)
C66 0.062(10) 0.056(10) 0.086(11) 0.000(10) -0.001(10) 0.008(10)
C67 0.060(9) 0.042(9) 0.070(9) -0.002(8) 0.001(8) 0.011(8)
C68 0.067(9) 0.045(9) 0.073(9) 0.012(8) 0.013(9) 0.002(8)
C69 0.120(19) 0.067(17) 0.085(17) 0.033(14) 0.020(15) 0.021(15)
C70 0.114(15) 0.076(14) 0.076(14) 0.014(12) 0.036(13) 0.018(13)
C71 0.087(17) 0.073(18) 0.11(2) 0.011(16) -0.037(16) 0.012(15)
C72 0.054(10) 0.027(9) 0.060(10) 0.005(8) -0.005(9) 0.009(8)
C73 0.059(7) 0.043(7) 0.070(7) 0.006(7) 0.003(7) 0.006(7)
C74 0.065(8) 0.053(9) 0.078(9) 0.007(8) 0.004(8) 0.006(8)
C75 0.062(10) 0.058(10) 0.086(11) 0.013(10) 0.011(10) 0.018(9)
C76 0.062(10) 0.066(10) 0.100(11) 0.017(10) 0.006(10) 0.011(9)
C77 0.062(9) 0.063(9) 0.098(9) 0.007(9) -0.005(8) -0.004(8)
C78 0.054(8) 0.057(8) 0.087(9) 0.009(8) 0.002(8) 0.004(8)
C79 0.062(8) 0.056(8) 0.086(8) 0.006(8) 0.000(8) -0.006(7)
C80 0.069(9) 0.058(9) 0.092(9) 0.010(8) 0.000(8) -0.009(8)
C81 0.077(11) 0.062(11) 0.112(12) 0.006(10) 0.002(11) -0.014(10)
C82 0.080(10) 0.060(10) 0.104(11) -0.003(10) -0.002(10) -0.009(10)
C83 0.077(10) 0.068(11) 0.100(11) 0.000(10) 0.003(10) -0.007(10)
C84 0.068(8) 0.064(8) 0.085(9) 0.006(8) -0.003(8) -0.011(8)
C85 0.112(15) 0.093(15) 0.093(15) -0.003(14) 0.019(14) -0.015(14)
C86 0.062(8) 0.034(8) 0.060(8) 0.007(7) -0.005(7) 0.000(7)
C87 0.079(9) 0.046(9) 0.067(9) 0.009(8) -0.006(8) -0.009(8)
C88 0.091(10) 0.058(10) 0.076(10) 0.004(9) -0.010(10) -0.009(9)
C89 0.097(11) 0.058(11) 0.076(10) 0.010(10) -0.017(10) -0.009(10)
C90 0.083(11) 0.053(10) 0.065(10) 0.012(9) -0.007(10) -0.015(10)
C91 0.066(9) 0.035(8) 0.071(9) 0.006(8) -0.004(8) -0.007(8)
C92 0.082(10) 0.053(9) 0.069(9) 0.009(9) -0.001(9) -0.005(9)
C93 0.114(16) 0.089(16) 0.084(15) 0.003(14) 0.020(14) -0.011(15)
C94 0.15(2) 0.068(17) 0.085(17) 0.015(15) -0.009(16) -0.025(17)
C95 0.075(16) 0.081(18) 0.11(2) 0.001(16) -0.032(15) -0.022(15)
C96 0.049(10) 0.033(10) 0.060(11) 0.003(9) 0.002(9) 0.007(9)
C34 0.105(11) 0.075(11) 0.117(12) -0.007(11) 0.010(11) 0.009(10)

loop_
_atom_type_symbol
_atom_type_description
_atom_type_scat_dispersion_real
_atom_type_scat_dispersion_imag
_atom_type_scat_source
C C 0.0033 0.0016 'International Tables Vol C Tables 4.2.6.8 and 6.1.1.4'
H H 0.0000 0.0000 'International Tables Vol C Tables 4.2.6.8 and 6.1.1.4'
O O 0.0106 0.0060 'International Tables Vol C Tables 4.2.6.8 and 6.1.1.4'
P P 0.1023 0.0942 'International Tables Vol C Tables 4.2.6.8 and 6.1.1.4'
Cl Cl 0.1484 0.1585 'International Tables Vol C Tables 4.2.6.8 and 6.1.1.4'
Pd Pd -0.9988 1.0072 'International Tables Vol C Tables 4.2.6.8 and 6.1.1.4'

loop_
_geom_angle_atom_site_label_1
_geom_angle_atom_site_label_2
_geom_angle_atom_site_label_3
_geom_angle
Cl2 Pd1 Cl1 170.5(3)
Cl2 Pd1 P1 91.6(2)
Cl1 Pd1 P1 89.5(2)
Cl2 Pd1 P2 88.8(2)
Cl1 Pd1 P2 90.9(2)
P1 Pd1 P2 175.1(2)
Cl3 Pd2 Cl4 166.7(3)
Cl3 Pd2 P4 89.6(2)
Cl4 Pd2 P4 90.8(2)
Cl3 Pd2 P3 90.3(2)
Cl4 Pd2 P3 90.7(2)
P4 Pd2 P3 173.9(2)
C1 P1 C24 109.7(10)
C1 P1 C14 104.6(9)
C24 P1 C14 105.1(10)
C1 P1 Pd1 110.8(8)
C24 P1 Pd1 112.2(7)
C14 P1 Pd1 114.0(7)
C48 P2 C25 109.0(11)
C48 P2 C38 103.1(10)
C25 P2 C38 106.6(11)
C48 P2 Pd1 114.6(8)
C25 P2 Pd1 111.5(8)
C38 P2 Pd1 111.4(7)
C49 P3 C72 108.9(11)
C49 P3 C62 106.9(10)
C72 P3 C62 103.9(11)
C49 P3 Pd2 111.1(8)
C72 P3 Pd2 112.9(8)
C62 P3 Pd2 112.8(8)
C73 P4 C96 108.4(11)
C73 P4 C86 107.5(11)
C96 P4 C86 104.0(10)
C73 P4 Pd2 111.3(8)
C96 P4 Pd2 113.3(7)
C86 P4 Pd2 111.9(7)
C12 O1 C13 118(2)
C36 O2 C37 116(2)
C60 O3 C61 118(2)
C84 O4 C85 124(2)
C6 C1 C2 116(2)
C6 C1 P1 127.7(18)
C2 C1 P1 116.1(15)
C3 C2 C1 124(2)
C4 C3 C2 119(2)
C3 C4 C5 120(2)
C4 C5 C6 119(2)
C1 C6 C5 121(2)
C1 C6 C7 124(2)
C5 C6 C7 114(2)
C12 C7 C6 126(3)
C12 C7 C8 119(3)
C6 C7 C8 114(2)
C9 C8 C7 113(3)
C10 C9 C8 125(4)
C9 C10 C11 125(3)
C12 C11 C10 111(3)
C7 C12 O1 112(3)
C7 C12 C11 126(3)
O1 C12 C11 122(3)
C19 C14 C15 110.8(17)
C19 C14 P1 106.5(14)
C15 C14 P1 112.8(14)
C20 C15 C14 114.2(18)
C20 C15 C16 112.1(19)
C14 C15 C16 105.3(17)
C17 C16 C15 114(2)
C16 C17 C18 108(2)
C19 C18 C17 109.9(19)
C19 C18 C23 109(2)
C17 C18 C23 109.3(19)
C18 C19 C14 111.1(18)
C22 C20 C15 118(2)
C22 C20 C21 111(2)
C15 C20 C21 109(2)
C26 C25 C30 116(2)
C26 C25 P2 119(2)
C30 C25 P2 125(2)
C27 C26 C25 126(3)
C26 C27 C28 121(3)
C27 C28 C29 116(3)
C30 C29 C28 122(3)
C29 C30 C25 119(2)
C29 C30 C31 114(3)
C25 C30 C31 127(2)
C36 C31 C32 121(3)
C36 C31 C30 118(3)
C32 C31 C30 120(3)
C33 C32 C31 126(3)
C32 C33 C34 110(3)
C34 C35 C36 111(3)
C31 C36 O2 119(3)
C31 C36 C35 122(3)
O2 C36 C35 119(3)
C43 C38 C39 107.7(17)
C43 C38 P2 108.2(14)
C39 C38 P2 113.6(15)
C40 C39 C46 113.5(19)
C40 C39 C38 107.1(18)
C46 C39 C38 113.5(19)
C41 C40 C39 110(2)
C40 C41 C42 110(2)
C43 C42 C41 112(2)
C43 C42 C47 109(2)
C41 C42 C47 111(2)
C42 C43 C38 113.8(18)
C45 C46 C44 110(2)
C45 C46 C39 116(2)
C44 C46 C39 109(2)
C50 C49 C54 117(2)
C50 C49 P3 115.7(17)
C54 C49 P3 127.1(19)
C51 C50 C49 122(2)
C50 C51 C52 123(2)
C53 C52 C51 116(2)
C52 C53 C54 125(3)
C53 C54 C49 117(2)
C53 C54 C55 117(2)
C49 C54 C55 126(2)
C60 C55 C56 117(3)
C60 C55 C54 125(2)
C56 C55 C54 118(2)
C55 C56 C57 125(3)
C58 C57 C56 111(3)
C57 C58 C59 130(3)
C60 C59 C58 109(3)
C55 C60 C59 128(3)
C55 C60 O3 113(2)
C59 C60 O3 118(2)
C67 C62 C63 112(2)
C67 C62 P3 108.3(15)
C63 C62 P3 116.0(16)
C64 C63 C68 115(2)
C64 C63 C62 109(2)
C68 C63 C62 116(2)
C63 C64 C65 114(2)
C66 C65 C64 114(2)
C65 C66 C71 114(2)
C65 C66 C67 111(2)
C71 C66 C67 110(2)
C62 C67 C66 115(2)
C63 C68 C69 110(2)
C63 C68 C70 109(2)
C69 C68 C70 114(2)
C78 C73 C74 117(2)
C78 C73 P4 128.6(19)
C74 C73 P4 114.0(19)
C75 C74 C73 118(2)
C74 C75 C76 122(2)
C77 C76 C75 120(3)
C76 C77 C78 122(3)
C77 C78 C73 120(3)
C77 C78 C79 111(2)
C73 C78 C79 128(2)
C84 C79 C80 121(3)
C84 C79 C78 115(3)
C80 C79 C78 123(3)
C79 C80 C81 124(3)
C82 C81 C80 113(3)
C83 C82 C81 126(3)
C82 C83 C84 117(3)
C79 C84 O4 120(3)
C79 C84 C83 117(3)
O4 C84 C83 123(3)
C91 C86 C87 109.5(19)
C91 C86 P4 107.7(15)
C87 C86 P4 114.9(16)
C92 C87 C86 115(2)
C92 C87 C88 115(2)
C86 C87 C88 108.4(19)
C89 C88 C87 114(2)
C88 C89 C90 109(2)
C91 C90 C89 110(2)
C91 C90 C95 109(2)
C89 C90 C95 110(2)
C86 C91 C90 111.6(19)
C93 C92 C87 118(2)
C93 C92 C94 112(2)
C87 C92 C94 109(2)
C33 C34 C35 129(3)

loop_
_geom_bond_atom_site_label_1
_geom_bond_atom_site_label_2
_geom_bond_distance
Pd1 Cl2 2.300(6)
Pd1 Cl1 2.313(6)
Pd1 P1 2.342(5)
Pd1 P2 2.349(6)
Pd2 Cl3 2.288(6)
Pd2 Cl4 2.305(6)
Pd2 P4 2.340(6)
Pd2 P3 2.351(6)
P1 C1 1.82(2)
P1 C24 1.82(2)
P1 C14 1.87(2)
P2 C48 1.80(2)
P2 C25 1.80(3)
P2 C38 1.85(2)
P3 C49 1.82(2)
P3 C72 1.82(2)
P3 C62 1.84(2)
P4 C73 1.80(2)
P4 C96 1.83(2)
P4 C86 1.84(2)
O1 C12 1.37(3)
O1 C13 1.45(3)
O2 C36 1.37(3)
O2 C37 1.42(3)
O3 C60 1.38(3)
O3 C61 1.43(3)
O4 C84 1.34(3)
O4 C85 1.39(3)
C1 C6 1.37(3)
C1 C2 1.40(3)
C2 C3 1.36(3)
C3 C4 1.36(3)
C4 C5 1.39(3)
C5 C6 1.41(3)
C6 C7 1.50(3)
C7 C12 1.29(4)
C7 C8 1.50(4)
C8 C9 1.40(4)
C9 C10 1.21(4)
C10 C11 1.47(4)
C11 C12 1.41(4)
C14 C19 1.53(3)
C14 C15 1.57(3)
C15 C20 1.53(3)
C15 C16 1.56(3)
C16 C17 1.48(3)
C17 C18 1.55(3)
C18 C19 1.50(3)
C18 C23 1.60(3)
C20 C22 1.51(4)
C20 C21 1.56(3)
C25 C26 1.39(3)
C25 C30 1.45(3)
C26 C27 1.35(3)
C27 C28 1.39(4)
C28 C29 1.45(4)
C29 C30 1.39(4)
C30 C31 1.513(13)
C31 C36 1.25(4)
C31 C32 1.40(4)
C32 C33 1.35(4)
C33 C34 1.41(4)
C35 C34 1.43(4)
C35 C36 1.48(4)
C38 C43 1.55(3)
C38 C39 1.59(3)
C39 C40 1.56(3)
C39 C46 1.58(3)
C40 C41 1.46(3)
C41 C42 1.50(3)
C42 C43 1.45(3)
C42 C47 1.56(3)
C44 C46 1.54(3)
C45 C46 1.52(4)
C49 C50 1.40(3)
C49 C54 1.42(3)
C50 C51 1.36(3)
C51 C52 1.36(3)
C52 C53 1.37(3)
C53 C54 1.41(3)
C54 C55 1.50(3)
C55 C60 1.32(3)
C55 C56 1.38(3)
C56 C57 1.44(4)
C57 C58 1.34(4)
C58 C59 1.46(4)
C59 C60 1.39(4)
C62 C67 1.51(3)
C62 C63 1.59(3)
C63 C64 1.49(3)
C63 C68 1.53(3)
C64 C65 1.55(4)
C65 C66 1.46(3)
C66 C71 1.51(4)
C66 C67 1.52(3)
C68 C69 1.57(3)
C68 C70 1.61(4)
C73 C78 1.38(3)
C73 C74 1.46(3)
C74 C75 1.36(3)
C75 C76 1.37(4)
C76 C77 1.31(4)
C77 C78 1.38(3)
C78 C79 1.50(4)
C79 C84 1.31(3)
C79 C80 1.36(3)
C80 C81 1.43(4)
C81 C82 1.39(4)
C82 C83 1.29(4)
C83 C84 1.55(4)
C86 C91 1.52(3)
C86 C87 1.58(3)
C87 C92 1.55(3)
C87 C88 1.60(3)
C88 C89 1.40(3)
C89 C90 1.57(3)
C90 C91 1.53(3)
C90 C95 1.58(4)
C92 C93 1.44(4)
C92 C94 1.60(4)
